data_4025850
loop_
_publ_author_name
'Sharan K. Bagal'
'Stephen G. Davies'
'James A. Lee'
'Paul M. Roberts'
'Philip M. Scott'
'James E. Thomson'

_publ_contact_author_address
;Department of Chemistry
Chemistry Research Laboratory
University of Oxford
Mansfield Road
Oxford
OX1 3TA
U.K.
;
_publ_contact_author_email steve.davies@chem.ox.ac.uk
_publ_contact_author_fax '+44 1865 275633'
_publ_contact_author_name 'Stephen G. Davies'
_publ_contact_author_phone '+44 1865 275695'
_publ_section_title
;
 Syntheses of the Enantiomers of 1-Deoxynojirimycin and
 1-Deoxyaltronojirimycin via Chemo- and Diastereoselective Olefinic
 Oxidation of Unsaturated Amines
;
_journal_name_full 'Journal of Organic Chemistry'
_journal_page_first 8133
_journal_page_last 8146
_journal_paper_doi 10.1021/jo101756g
_journal_volume 75
_journal_year 2010
_chemical_absolute_configuration unk
_chemical_formula_moiety 'C27 H31 N1 O5'
_chemical_formula_sum 'C27 H31 N O5'
_chemical_formula_weight 449.55
_space_group_IT_number 4
_symmetry_cell_setting monoclinic
_symmetry_space_group_name_Hall 'P 2yb'
_symmetry_space_group_name_H-M 'P 1 21 1'
_atom_sites_solution_hydrogens geom
_atom_sites_solution_primary direct
_audit_creation_date 10-05-25
_audit_creation_method CRYSTALS_ver_12.85
_cell_angle_alpha 90
_cell_angle_beta 103.4925(10)
_cell_angle_gamma 90
_cell_formula_units_Z 2
_cell_length_a 9.3063(2)
_cell_length_b 9.0446(2)
_cell_length_c 14.3162(3)
_cell_measurement_reflns_used 2775
_cell_measurement_temperature 150
_cell_measurement_theta_max 27
_cell_measurement_theta_min 5
_cell_volume 1171.76(4)
_computing_cell_refinement 'DENZO/SCALEPACK (Otwinowski & Minor, 1997)'
_computing_data_collection 'COLLECT (Nonius, 1997-2001).'
_computing_data_reduction 'DENZO/SCALEPACK (Otwinowski & Minor, 1997)'
_computing_molecular_graphics 'CAMERON (Watkin et al., 1996)'
_computing_publication_material 'CRYSTALS (Betteridge et al., 2003)'
_computing_structure_refinement 'CRYSTALS (Betteridge et al., 2003)'
_computing_structure_solution 'SIR92 (Altomare et al., 1994)'
_diffrn_ambient_temperature 150
_diffrn_measured_fraction_theta_full 0.990
_diffrn_measured_fraction_theta_max 0.989
_diffrn_measurement_device 'Nonius KappaCCD'
_diffrn_measurement_device_type Area
_diffrn_measurement_method \w
_diffrn_radiation_monochromator graphite
_diffrn_radiation_type 'Mo K\a'
_diffrn_radiation_wavelength 0.71073
_diffrn_reflns_av_R_equivalents 0.022
_diffrn_reflns_limit_h_max 12
_diffrn_reflns_limit_h_min -12
_diffrn_reflns_limit_k_max 11
_diffrn_reflns_limit_k_min -11
_diffrn_reflns_limit_l_max 18
_diffrn_reflns_limit_l_min -18
_diffrn_reflns_number 5204
_diffrn_reflns_theta_full 26.915
_diffrn_reflns_theta_max 27.464
_diffrn_reflns_theta_min 5.100
_diffrn_standards_number 0
_exptl_absorpt_coefficient_mu 0.087
_exptl_absorpt_correction_T_max 0.99
_exptl_absorpt_correction_T_min 0.99
_exptl_absorpt_correction_type multi-scan
_exptl_absorpt_process_details 'DENZO/SCALEPACK (Otwinowski & Minor, 1997)'
_exptl_crystal_colour colourless
_exptl_crystal_density_diffrn 1.274
_exptl_crystal_density_method 'not measured'
_exptl_crystal_description plate
_exptl_crystal_F_000 480
_exptl_crystal_size_max 0.17
_exptl_crystal_size_mid 0.13
_exptl_crystal_size_min 0.08
_refine_diff_density_max 0.37
_refine_diff_density_min -0.29
_refine_ls_extinction_method None
_refine_ls_goodness_of_fit_ref 0.9874
_refine_ls_hydrogen_treatment constr
_refine_ls_matrix_type full
_refine_ls_number_parameters 298
_refine_ls_number_reflns 2818
_refine_ls_number_restraints 1
_refine_ls_R_factor_all 0.0484
_refine_ls_R_factor_gt 0.0410
_refine_ls_shift/su_max 0.000225
_refine_ls_structure_factor_coef Fsqd
_refine_ls_weighting_details
;
 Method= Modified Sheldrick 
 w=1/[\s^2^(F^2^) + ( 0.05P)^2^ + 0.34P] 
 ,where P=(max(Fo^2^,0) + 2Fc^2^)/3 
;
_refine_ls_weighting_scheme calc
_refine_ls_wR_factor_all 0.1001
_refine_ls_wR_factor_gt 0.0959
_refine_ls_wR_factor_ref 0.1001
_reflns_limit_h_max 11
_reflns_limit_h_min -12
_reflns_limit_k_max 11
_reflns_limit_k_min 0
_reflns_limit_l_max 18
_reflns_limit_l_min 0
_reflns_number_gt 2497
_reflns_number_total 2818
_reflns_threshold_expression I>2.0\s(I)
_oxford_diffrn_Wilson_B_factor 2.75
_oxford_diffrn_Wilson_scale 1.30
_oxford_refine_ls_r_factor_ref 0.0484
_oxford_refine_ls_scale 0.879(3)
_oxford_reflns_number_all 2818
_oxford_reflns_threshold_expression_ref I>-3.0\s(I)
_oxford_structure_analysis_title '5251006 SGD280'
_cod_data_source_file jo101756g_si_004.cif
_cod_data_source_block 1
_cod_depositor_comments
;
The following automatic conversions were performed:

'_symmetry_cell_setting' value 'Monoclinic' changed to 'monoclinic'
according to the built-in table from CIF Core dictionary named
'cif_core.dic' version 2.4.1 from 2010-06-29.

Automatic conversion script
Id: cif_fix_values 1646 2011-03-28 12:23:43Z adriana 
;
_cod_original_sg_symbol_H-M 'P 1 21 1 '
_cod_original_formula_sum 'C27 H31 N1 O5'
_cod_database_code 4025850

loop_
_symmetry_equiv_pos_as_xyz
x,y,z
-x,y+1/2,-z

loop_
_atom_site_label
_atom_site_type_symbol
_atom_site_fract_x
_atom_site_fract_y
_atom_site_fract_z
_atom_site_U_iso_or_equiv
_atom_site_occupancy
_atom_site_adp_type
_atom_site_refinement_flags_posn
_atom_site_refinement_flags_adp
_atom_site_refinement_flags_occupancy
_atom_site_disorder_assembly
_atom_site_disorder_group
_oxford_atom_site_special_shape
_atom_site_attached_hydrogens
O1 O 0.02951(16) 0.8193(2) 0.68048(10) 0.0293 1.0000 Uani . . . . . . .
C2 C 0.0490(2) 0.7856(3) 0.58537(15) 0.0263 1.0000 Uani . . . . . . .
C3 C 0.2038(2) 0.7244(3) 0.59480(14) 0.0237 1.0000 Uani . . . . . . .
N4 N 0.32496(18) 0.8257(2) 0.63984(12) 0.0223 1.0000 Uani . . . . . . .
C5 C 0.4651(2) 0.7672(3) 0.62487(15) 0.0255 1.0000 Uani . . . . . . .
C6 C 0.5019(2) 0.6300(3) 0.68610(15) 0.0271 1.0000 Uani . . . . . . .
O7 O 0.52551(18) 0.6667(2) 0.78567(10) 0.0349 1.0000 Uani . . . . . . .
C8 C 0.3792(2) 0.5144(3) 0.65818(15) 0.0278 1.0000 Uani . . . . . . .
C9 C 0.2288(2) 0.5835(3) 0.65608(14) 0.0248 1.0000 Uani . . . . . . .
O10 O 0.11184(17) 0.48175(19) 0.61637(11) 0.0297 1.0000 Uani . . . . . . .
C11 C 0.0994(3) 0.3613(3) 0.67905(18) 0.0353 1.0000 Uani . . . . . . .
C12 C 0.0678(3) 0.4102(3) 0.77342(16) 0.0321 1.0000 Uani . . . . . . .
C13 C -0.0585(3) 0.4913(3) 0.77439(18) 0.0365 1.0000 Uani . . . . . . .
C14 C -0.0882(3) 0.5381(4) 0.8599(2) 0.0468 1.0000 Uani . . . . . . .
C15 C 0.0098(4) 0.5056(4) 0.9458(2) 0.0561 1.0000 Uani . . . . . . .
C16 C 0.1358(4) 0.4242(4) 0.9460(2) 0.0577 1.0000 Uani . . . . . . .
C17 C 0.1643(3) 0.3766(4) 0.86018(19) 0.0449 1.0000 Uani . . . . . . .
O18 O 0.38779(18) 0.4601(2) 0.56593(11) 0.0356 1.0000 Uani . . . . . . .
C19 C 0.3047(2) 0.9858(3) 0.61899(14) 0.0241 1.0000 Uani . . . . . . .
C20 C 0.4222(2) 1.0697(3) 0.69138(16) 0.0267 1.0000 Uani . . . . . . .
C21 C 0.5317(3) 1.1479(3) 0.66373(19) 0.0347 1.0000 Uani . . . . . . .
C22 C 0.6413(3) 1.2249(3) 0.7314(2) 0.0424 1.0000 Uani . . . . . . .
C23 C 0.6411(3) 1.2233(3) 0.8262(2) 0.0434 1.0000 Uani . . . . . . .
C24 C 0.5319(3) 1.1430(3) 0.85937(17) 0.0355 1.0000 Uani . . . . . . .
C25 C 0.4198(2) 1.0658(3) 0.79131(16) 0.0287 1.0000 Uani . . . . . . .
C26 C 0.3117(2) 0.9883(3) 0.82700(15) 0.0305 1.0000 Uani . . . . . . .
C27 C 0.3137(3) 0.9864(3) 0.92297(17) 0.0397 1.0000 Uani . . . . . . .
C28 C 0.4239(3) 1.0622(4) 0.98956(18) 0.0483 1.0000 Uani . . . . . . .
C29 C 0.5295(3) 1.1387(4) 0.95799(19) 0.0475 1.0000 Uani . . . . . . .
C30 C 0.2983(3) 1.0251(3) 0.51419(15) 0.0331 1.0000 Uani . . . . . . .
C31 C -0.0987(3) 0.8822(4) 0.68412(17) 0.0402 1.0000 Uani . . . . . . .
O32 O -0.1928(2) 0.9051(5) 0.61398(14) 0.0923 1.0000 Uani . . . . . . .
C33 C -0.1077(3) 0.9186(4) 0.78386(19) 0.0486 1.0000 Uani . . . . . . .
H21 H 0.0361 0.8761 0.5449 0.0337 1.0000 Uiso R . . . . . .
H22 H -0.0254 0.7088 0.5550 0.0339 1.0000 Uiso R . . . . . .
H31 H 0.2130 0.7004 0.5282 0.0269 1.0000 Uiso R . . . . . .
H51 H 0.5418 0.8419 0.6482 0.0329 1.0000 Uiso R . . . . . .
H52 H 0.4596 0.7443 0.5560 0.0321 1.0000 Uiso R . . . . . .
H61 H 0.5956 0.5864 0.6771 0.0313 1.0000 Uiso R . . . . . .
H81 H 0.3964 0.4312 0.7051 0.0334 1.0000 Uiso R . . . . . .
H91 H 0.2255 0.6106 0.7233 0.0284 1.0000 Uiso R . . . . . .
H112 H 0.1949 0.3038 0.6917 0.0449 1.0000 Uiso R . . . . . .
H111 H 0.0136 0.3004 0.6456 0.0459 1.0000 Uiso R . . . . . .
H131 H -0.1240 0.5124 0.7151 0.0447 1.0000 Uiso R . . . . . .
H141 H -0.1755 0.5914 0.8591 0.0582 1.0000 Uiso R . . . . . .
H151 H -0.0094 0.5392 1.0044 0.0697 1.0000 Uiso R . . . . . .
H161 H 0.2034 0.4010 1.0052 0.0694 1.0000 Uiso R . . . . . .
H171 H 0.2521 0.3203 0.8591 0.0570 1.0000 Uiso R . . . . . .
H191 H 0.2066 1.0128 0.6317 0.0302 1.0000 Uiso R . . . . . .
H211 H 0.5336 1.1492 0.5964 0.0414 1.0000 Uiso R . . . . . .
H221 H 0.7173 1.2790 0.7107 0.0515 1.0000 Uiso R . . . . . .
H231 H 0.7141 1.2769 0.8717 0.0487 1.0000 Uiso R . . . . . .
H261 H 0.2354 0.9356 0.7814 0.0360 1.0000 Uiso R . . . . . .
H271 H 0.2387 0.9325 0.9450 0.0474 1.0000 Uiso R . . . . . .
H281 H 0.4250 1.0598 1.0562 0.0565 1.0000 Uiso R . . . . . .
H291 H 0.6037 1.1882 1.0031 0.0538 1.0000 Uiso R . . . . . .
H302 H 0.2847 1.1323 0.5034 0.0504 1.0000 Uiso R . . . . . .
H301 H 0.3908 0.9948 0.4959 0.0501 1.0000 Uiso R . . . . . .
H303 H 0.2130 0.9730 0.4729 0.0498 1.0000 Uiso R . . . . . .
H332 H -0.2088 0.9090 0.7900 0.0764 1.0000 Uiso R . . . . . .
H331 H -0.0753 1.0191 0.7975 0.0766 1.0000 Uiso R . . . . . .
H333 H -0.0437 0.8539 0.8302 0.0760 1.0000 Uiso R . . . . . .
H71 H 0.4621 0.7321 0.7891 0.0519 1.0000 Uiso R . . . . . .
H181 H 0.2948 0.4483 0.5425 0.0551 1.0000 Uiso R . . . . . .

loop_
_atom_site_aniso_label
_atom_site_aniso_U_11
_atom_site_aniso_U_22
_atom_site_aniso_U_33
_atom_site_aniso_U_23
_atom_site_aniso_U_13
_atom_site_aniso_U_12
O1 0.0264(7) 0.0370(9) 0.0258(7) 0.0006(7) 0.0088(6) 0.0069(7)
C2 0.0232(10) 0.0326(12) 0.0238(10) -0.0008(9) 0.0066(8) 0.0018(9)
C3 0.0218(10) 0.0284(11) 0.0213(9) -0.0004(9) 0.0055(7) 0.0010(9)
N4 0.0210(8) 0.0242(9) 0.0216(8) -0.0018(7) 0.0046(6) 0.0001(7)
C5 0.0230(10) 0.0277(11) 0.0268(10) -0.0011(9) 0.0081(8) 0.0036(9)
C6 0.0273(10) 0.0304(12) 0.0228(10) -0.0016(9) 0.0043(8) 0.0060(9)
O7 0.0384(9) 0.0394(10) 0.0243(7) -0.0010(7) 0.0017(6) 0.0079(8)
C8 0.0312(11) 0.0269(12) 0.0260(10) -0.0011(9) 0.0079(8) 0.0042(9)
C9 0.0256(10) 0.0258(11) 0.0224(9) -0.0021(9) 0.0045(8) -0.0009(9)
O10 0.0319(8) 0.0277(8) 0.0286(7) -0.0036(7) 0.0053(6) -0.0038(7)
C11 0.0389(13) 0.0283(12) 0.0394(13) -0.0008(10) 0.0104(10) -0.0050(10)
C12 0.0320(11) 0.0284(12) 0.0365(12) 0.0036(10) 0.0092(9) -0.0047(10)
C13 0.0314(11) 0.0381(14) 0.0414(13) 0.0016(11) 0.0115(10) -0.0050(11)
C14 0.0431(14) 0.0515(17) 0.0532(15) -0.0009(14) 0.0262(12) -0.0064(14)
C15 0.0607(18) 0.072(2) 0.0424(15) -0.0038(16) 0.0258(13) -0.0174(18)
C16 0.0545(16) 0.082(3) 0.0343(13) 0.0113(16) 0.0060(12) -0.0123(18)
C17 0.0384(13) 0.0551(17) 0.0408(14) 0.0122(13) 0.0081(11) -0.0021(13)
O18 0.0326(8) 0.0420(10) 0.0332(8) -0.0111(8) 0.0097(6) 0.0038(8)
C19 0.0231(10) 0.0248(11) 0.0246(10) 0.0037(9) 0.0056(8) 0.0030(9)
C20 0.0238(10) 0.0228(11) 0.0332(11) 0.0015(9) 0.0059(8) 0.0034(9)
C21 0.0303(11) 0.0283(12) 0.0457(13) 0.0062(11) 0.0096(10) 0.0022(10)
C22 0.0293(12) 0.0292(13) 0.0671(18) 0.0032(13) 0.0081(11) -0.0033(11)
C23 0.0321(12) 0.0317(13) 0.0595(16) -0.0102(13) -0.0033(12) -0.0017(11)
C24 0.0353(12) 0.0285(12) 0.0390(12) -0.0073(11) 0.0010(10) 0.0018(11)
C25 0.0296(11) 0.0242(11) 0.0311(11) -0.0037(9) 0.0049(9) 0.0043(9)
C26 0.0322(11) 0.0322(12) 0.0266(10) -0.0029(10) 0.0056(8) 0.0039(10)
C27 0.0489(14) 0.0426(15) 0.0276(11) -0.0045(11) 0.0091(10) 0.0047(13)
C28 0.0601(17) 0.0512(18) 0.0303(12) -0.0096(13) 0.0037(12) 0.0063(15)
C29 0.0527(16) 0.0432(16) 0.0379(13) -0.0142(13) -0.0071(12) 0.0030(14)
C30 0.0311(11) 0.0404(14) 0.0277(10) 0.0105(10) 0.0068(8) 0.0029(11)
C31 0.0288(12) 0.0597(18) 0.0324(12) 0.0003(12) 0.0080(10) 0.0126(12)
O32 0.0475(12) 0.189(4) 0.0380(11) -0.0016(16) 0.0042(9) 0.0604(18)
C33 0.0484(15) 0.065(2) 0.0355(13) -0.0004(14) 0.0158(11) 0.0198(15)

loop_
_atom_type_symbol
_atom_type_scat_dispersion_real
_atom_type_scat_dispersion_imag
_atom_type_scat_Cromer_Mann_a1
_atom_type_scat_Cromer_Mann_b1
_atom_type_scat_Cromer_Mann_a2
_atom_type_scat_Cromer_Mann_b2
_atom_type_scat_Cromer_Mann_a3
_atom_type_scat_Cromer_Mann_b3
_atom_type_scat_Cromer_Mann_a4
_atom_type_scat_Cromer_Mann_b4
_atom_type_scat_Cromer_Mann_c
_atom_type_scat_source
C 0.0033 0.0016 2.3100 20.8439 1.0200 10.2075 1.5886 0.5687 0.8650 51.6512 0.2156 'International Tables Vol C 4.2.6.8 and 6.1.1.4'
H 0.0000 0.0000 0.4930 10.5109 0.3229 26.1257 0.1402 3.1424 0.0408 57.7998 0.0030 'International Tables Vol C 4.2.6.8 and 6.1.1.4'
N 0.0061 0.0033 12.2126 0.0057 3.1322 9.8933 2.0125 28.9975 1.1663 0.5826 -11.5290 'International Tables Vol C 4.2.6.8 and 6.1.1.4'
O 0.0106 0.0060 3.0485 13.2771 2.2868 5.7011 1.5463 0.3239 0.8670 32.9089 0.2508 'International Tables Vol C 4.2.6.8 and 6.1.1.4'

loop_
_geom_angle_atom_site_label_1
_geom_angle_site_symmetry_1
_geom_angle_atom_site_label_2
_geom_angle_site_symmetry_2
_geom_angle_atom_site_label_3
_geom_angle_site_symmetry_3
_geom_angle
_geom_angle_publ_flag
C2 . O1 . C31 . 115.85(16) yes
O1 . C2 . C3 . 108.49(16) yes
O1 . C2 . H21 . 110.6 no
C3 . C2 . H21 . 109.5 no
O1 . C2 . H22 . 109.1 no
C3 . C2 . H22 . 109.3 no
H21 . C2 . H22 . 109.9 no
C2 . C3 . N4 . 115.08(18) yes
C2 . C3 . C9 . 111.57(18) yes
N4 . C3 . C9 . 105.47(16) yes
C2 . C3 . H31 . 106.5 no
N4 . C3 . H31 . 108.9 no
C9 . C3 . H31 . 109.2 no
C3 . N4 . C5 . 109.03(17) yes
C3 . N4 . C19 . 117.99(16) yes
C5 . N4 . C19 . 113.45(17) yes
N4 . C5 . C6 . 107.43(17) yes
N4 . C5 . H51 . 107.5 no
C6 . C5 . H51 . 108.6 no
N4 . C5 . H52 . 112.1 no
C6 . C5 . H52 . 110.8 no
H51 . C5 . H52 . 110.2 no
C5 . C6 . O7 . 110.43(19) yes
C5 . C6 . C8 . 110.81(17) yes
O7 . C6 . C8 . 110.53(18) yes
C5 . C6 . H61 . 109.7 no
O7 . C6 . H61 . 106.7 no
C8 . C6 . H61 . 108.6 no
C6 . O7 . H71 . 105.9 no
C6 . C8 . C9 . 110.47(18) yes
C6 . C8 . O18 . 106.10(17) yes
C9 . C8 . O18 . 111.79(17) yes
C6 . C8 . H81 . 110.3 no
C9 . C8 . H81 . 108.9 no
O18 . C8 . H81 . 109.2 no
C3 . C9 . C8 . 111.56(17) yes
C3 . C9 . O10 . 107.81(16) yes
C8 . C9 . O10 . 110.62(18) yes
C3 . C9 . H91 . 108.2 no
C8 . C9 . H91 . 108.4 no
O10 . C9 . H91 . 110.3 no
C9 . O10 . C11 . 113.78(16) yes
O10 . C11 . C12 . 113.4(2) yes
O10 . C11 . H112 . 108.0 no
C12 . C11 . H112 . 109.6 no
O10 . C11 . H111 . 107.0 no
C12 . C11 . H111 . 106.8 no
H112 . C11 . H111 . 112.1 no
C11 . C12 . C13 . 120.3(2) yes
C11 . C12 . C17 . 121.0(2) yes
C13 . C12 . C17 . 118.7(2) yes
C12 . C13 . C14 . 121.0(2) yes
C12 . C13 . H131 . 118.0 no
C14 . C13 . H131 . 120.9 no
C13 . C14 . C15 . 119.7(3) yes
C13 . C14 . H141 . 119.7 no
C15 . C14 . H141 . 120.6 no
C14 . C15 . C16 . 119.9(3) yes
C14 . C15 . H151 . 119.9 no
C16 . C15 . H151 . 120.2 no
C15 . C16 . C17 . 120.0(3) yes
C15 . C16 . H161 . 120.2 no
C17 . C16 . H161 . 119.8 no
C12 . C17 . C16 . 120.6(3) yes
C12 . C17 . H171 . 118.3 no
C16 . C17 . H171 . 121.0 no
C8 . O18 . H181 . 97.8 no
N4 . C19 . C20 . 108.22(16) yes
N4 . C19 . C30 . 113.49(19) yes
C20 . C19 . C30 . 114.19(19) yes
N4 . C19 . H191 . 106.2 no
C20 . C19 . H191 . 107.1 no
C30 . C19 . H191 . 107.1 no
C19 . C20 . C21 . 121.6(2) yes
C19 . C20 . C25 . 119.37(19) yes
C21 . C20 . C25 . 119.0(2) yes
C20 . C21 . C22 . 121.4(2) yes
C20 . C21 . H211 . 118.7 no
C22 . C21 . H211 . 119.9 no
C21 . C22 . C23 . 120.7(2) yes
C21 . C22 . H221 . 120.2 no
C23 . C22 . H221 . 119.1 no
C22 . C23 . C24 . 120.5(2) yes
C22 . C23 . H231 . 120.6 no
C24 . C23 . H231 . 118.8 no
C23 . C24 . C25 . 119.1(2) yes
C23 . C24 . C29 . 121.8(2) yes
C25 . C24 . C29 . 119.1(2) yes
C20 . C25 . C24 . 119.2(2) yes
C20 . C25 . C26 . 123.30(19) yes
C24 . C25 . C26 . 117.5(2) yes
C25 . C26 . C27 . 121.6(2) yes
C25 . C26 . H261 . 118.1 no
C27 . C26 . H261 . 120.3 no
C26 . C27 . C28 . 120.7(3) yes
C26 . C27 . H271 . 119.6 no
C28 . C27 . H271 . 119.6 no
C27 . C28 . C29 . 119.4(2) yes
C27 . C28 . H281 . 120.3 no
C29 . C28 . H281 . 120.3 no
C24 . C29 . C28 . 121.6(2) yes
C24 . C29 . H291 . 119.4 no
C28 . C29 . H291 . 119.0 no
C19 . C30 . H302 . 110.8 no
C19 . C30 . H301 . 110.8 no
H302 . C30 . H301 . 108.5 no
C19 . C30 . H303 . 108.5 no
H302 . C30 . H303 . 108.5 no
H301 . C30 . H303 . 109.5 no
O1 . C31 . O32 . 122.1(2) yes
O1 . C31 . C33 . 112.6(2) yes
O32 . C31 . C33 . 125.3(2) yes
C31 . C33 . H332 . 109.9 no
C31 . C33 . H331 . 108.5 no
H332 . C33 . H331 . 109.3 no
C31 . C33 . H333 . 111.0 no
H332 . C33 . H333 . 109.6 no
H331 . C33 . H333 . 108.4 no

loop_
_geom_bond_atom_site_label_1
_geom_bond_site_symmetry_1
_geom_bond_atom_site_label_2
_geom_bond_site_symmetry_2
_geom_bond_distance
_geom_bond_publ_flag
O1 . C2 . 1.447(2) yes
O1 . C31 . 1.334(3) yes
C2 . C3 . 1.520(3) yes
C2 . H21 . 0.994 no
C2 . H22 . 1.005 no
C3 . N4 . 1.478(3) yes
C3 . C9 . 1.534(3) yes
C3 . H31 . 1.000 no
N4 . C5 . 1.469(3) yes
N4 . C19 . 1.482(3) yes
C5 . C6 . 1.511(3) yes
C5 . H51 . 0.983 no
C5 . H52 . 0.998 no
C6 . O7 . 1.430(2) yes
C6 . C8 . 1.531(3) yes
C6 . H61 . 0.993 no
O7 . H71 . 0.845 no
C8 . C9 . 1.527(3) yes
C8 . O18 . 1.429(3) yes
C8 . H81 . 0.996 no
C9 . O10 . 1.437(3) yes
C9 . H91 . 1.000 no
O10 . C11 . 1.433(3) yes
C11 . C12 . 1.514(3) yes
C11 . H112 . 1.009 no
C11 . H111 . 0.996 no
C12 . C13 . 1.389(3) yes
C12 . C17 . 1.386(3) yes
C13 . C14 . 1.383(4) yes
C13 . H131 . 0.942 no
C14 . C15 . 1.380(4) yes
C14 . H141 . 0.942 no
C15 . C16 . 1.385(5) yes
C15 . H151 . 0.948 no
C16 . C17 . 1.385(4) yes
C16 . H161 . 0.953 no
C17 . H171 . 0.967 no
O18 . H181 . 0.859 no
C19 . C20 . 1.522(3) yes
C19 . C30 . 1.529(3) yes
C19 . H191 . 1.003 no
C20 . C21 . 1.373(3) yes
C20 . C25 . 1.436(3) yes
C21 . C22 . 1.415(4) yes
C21 . H211 . 0.968 no
C22 . C23 . 1.357(4) yes
C22 . H221 . 0.962 no
C23 . C24 . 1.419(4) yes
C23 . H231 . 0.956 no
C24 . C25 . 1.432(3) yes
C24 . C29 . 1.418(4) yes
C25 . C26 . 1.415(3) yes
C26 . C27 . 1.370(3) yes
C26 . H261 . 0.971 no
C27 . C28 . 1.405(4) yes
C27 . H271 . 0.962 no
C28 . C29 . 1.363(4) yes
C28 . H281 . 0.952 no
C29 . H291 . 0.941 no
C30 . H302 . 0.986 no
C30 . H301 . 0.994 no
C30 . H303 . 0.991 no
C31 . O32 . 1.187(3) yes
C31 . C33 . 1.487(3) yes
C33 . H332 . 0.969 no
C33 . H331 . 0.963 no
C33 . H333 . 0.976 no

loop_
_geom_hbond_atom_site_label_D
_geom_hbond_site_symmetry_D
_geom_hbond_atom_site_label_H
_geom_hbond_site_symmetry_H
_geom_hbond_atom_site_label_A
_geom_hbond_site_symmetry_A
_geom_hbond_angle_DHA
_geom_hbond_distance_DH
_geom_hbond_distance_HA
_geom_hbond_distance_DA
_geom_hbond_publ_flag
C2 . H21 . O10 2_556 142 0.99 2.58 3.422(4) yes
C26 . H261 . O1 . 173 0.97 2.36 3.327(4) yes
C28 . H281 . O7 2_657 153 0.95 2.40 3.281(4) yes
C30 . H301 . O18 2_656 170 0.99 2.45 3.429(4) yes
O18 . H181 . O10 . 128 0.86 2.23 2.832(4) yes
O18 . H181 . O32 2_546 124 0.86 2.25 2.827(4) yes

loop_
_cod_related_entry_id
_cod_related_entry_database
_cod_related_entry_code
1 ChemSpider 30659313
